data_7238118
loop_
_publ_author_name
'Churakov, Andrei V.'
'Prikhodchenko, Petr V.'
'Howard, Judith A. K.'

_publ_section_title
;
 The preparation and crystal structures of novel perhydrates
 Ph4X+Hal--&#x00B7;nH2O2: anionic hydrogen-bonded chains containing
 hydrogen peroxide
;
_journal_issue 110
_journal_name_full CrystEngComm
_journal_page_first 664
_journal_paper_doi 10.1039/b511834d
_journal_volume 7
_journal_year 2005
_chemical_formula_moiety 'C24 H20 As 1+, Cl 1-, 1.85(H2 O2), 0.15(H2 O)'
_chemical_formula_sum 'C24 H24 As Cl O3.85'
_chemical_formula_weight 484.40
_chemical_name_systematic
;
Tetraphenylarsonium chloride, hydrogenperoxide water solvate
;
_space_group_IT_number 2
_space_group_name_Hall '-P 1'
_space_group_name_H-M_alt 'P -1'
_symmetry_cell_setting triclinic
_symmetry_space_group_name_H-M 'P -1'
_atom_sites_solution_hydrogens difmap
_atom_sites_solution_primary direct
_atom_sites_solution_secondary difmap
_audit_creation_method SHELXL-97
_cell_angle_alpha 75.261(1)
_cell_angle_beta 73.801(1)
_cell_angle_gamma 71.866(1)
_cell_formula_units_Z 2
_cell_length_a 9.6626(6)
_cell_length_b 11.1999(7)
_cell_length_c 11.5831(8)
_cell_measurement_reflns_used 4200
_cell_measurement_temperature 120(2)
_cell_measurement_theta_max 25.94
_cell_measurement_theta_min 2.44
_cell_volume 1124.51(13)
_computing_structure_refinement 'SHELXL-97 (Sheldrick, 1997)'
_computing_structure_solution 'SHELXS-97 (Sheldrick, 1990)'
_diffrn_ambient_temperature 120(2)
_diffrn_measured_fraction_theta_full 0.948
_diffrn_measured_fraction_theta_max 0.948
_diffrn_measurement_device_type 'Bruker SMART APEX'
_diffrn_measurement_method \w
_diffrn_radiation_monochromator graphite
_diffrn_radiation_source 'fine-focus sealed tube'
_diffrn_radiation_type MoK\a
_diffrn_radiation_wavelength 0.71073
_diffrn_reflns_av_R_equivalents 0.0147
_diffrn_reflns_av_sigmaI/netI 0.0324
_diffrn_reflns_limit_h_max 11
_diffrn_reflns_limit_h_min -12
_diffrn_reflns_limit_k_max 14
_diffrn_reflns_limit_k_min -14
_diffrn_reflns_limit_l_max 14
_diffrn_reflns_limit_l_min -14
_diffrn_reflns_number 7136
_diffrn_reflns_theta_full 27.00
_diffrn_reflns_theta_max 27.00
_diffrn_reflns_theta_min 2.64
_exptl_absorpt_coefficient_mu 1.657
_exptl_absorpt_correction_T_max 0.7329
_exptl_absorpt_correction_T_min 0.6363
_exptl_absorpt_correction_type multi-scan
_exptl_crystal_colour colourless
_exptl_crystal_density_diffrn 1.431
_exptl_crystal_density_method 'not measured'
_exptl_crystal_description block
_exptl_crystal_F_000 498
_exptl_crystal_size_max 0.30
_exptl_crystal_size_mid 0.25
_exptl_crystal_size_min 0.20
_refine_diff_density_max 0.437
_refine_diff_density_min -0.291
_refine_diff_density_rms 0.055
_refine_ls_extinction_method none
_refine_ls_goodness_of_fit_ref 1.062
_refine_ls_hydrogen_treatment refall
_refine_ls_matrix_type full
_refine_ls_number_parameters 377
_refine_ls_number_reflns 4671
_refine_ls_number_restraints 0
_refine_ls_restrained_S_all 1.062
_refine_ls_R_factor_all 0.0280
_refine_ls_R_factor_gt 0.0258
_refine_ls_shift/su_max 0.002
_refine_ls_shift/su_mean 0.000
_refine_ls_structure_factor_coef Fsqd
_refine_ls_weighting_details 'calc w=1/[\s^2^(Fo^2^)+(0.0283P)^2^+0.4008P] where P=(Fo^2^+2Fc^2^)/3'
_refine_ls_weighting_scheme calc
_refine_ls_wR_factor_gt 0.0633
_refine_ls_wR_factor_ref 0.0642
_reflns_number_gt 4387
_reflns_number_total 4671
_reflns_threshold_expression I>2\s(I)
_cod_data_source_file b511834d.txt
_cod_data_source_block 3a
_cod_original_cell_volume 1124.5(1)
_cod_database_code 7238118

loop_
_symmetry_equiv_pos_as_xyz
'x, y, z'
'-x, -y, -z'

loop_
_atom_site_label
_atom_site_type_symbol
_atom_site_fract_x
_atom_site_fract_y
_atom_site_fract_z
_atom_site_U_iso_or_equiv
_atom_site_adp_type
_atom_site_occupancy
_atom_site_symmetry_multiplicity
_atom_site_calc_flag
_atom_site_refinement_flags
_atom_site_disorder_assembly
_atom_site_disorder_group
As1 As 0.003694(18) 0.696251(15) 0.152108(15) 0.01683(6) Uani 1 1 d . . .
C21 C -0.00630(19) 0.54112(16) 0.26587(15) 0.0200(3) Uani 1 1 d . . .
C31 C -0.16357(19) 0.75601(16) 0.07670(16) 0.0206(3) Uani 1 1 d . . .
C41 C 0.17952(18) 0.66524(17) 0.02669(16) 0.0198(3) Uani 1 1 d . . .
C46 C 0.2554(2) 0.54120(18) 0.01047(17) 0.0233(4) Uani 1 1 d . . .
C26 C 0.1056(2) 0.48685(18) 0.33210(17) 0.0257(4) Uani 1 1 d . . .
C42 C 0.2245(2) 0.76958(18) -0.05261(17) 0.0245(4) Uani 1 1 d . . .
C22 C -0.1207(2) 0.48384(18) 0.28086(18) 0.0268(4) Uani 1 1 d . . .
C12 C 0.1569(2) 0.81617(18) 0.24701(17) 0.0250(4) Uani 1 1 d . . .
C44 C 0.4222(2) 0.6245(2) -0.16540(18) 0.0295(4) Uani 1 1 d . . .
C36 C -0.1391(2) 0.76730(18) -0.04960(18) 0.0260(4) Uani 1 1 d . . .
C11 C 0.01736(19) 0.82262(16) 0.23030(15) 0.0195(3) Uani 1 1 d . . .
C45 C 0.3773(2) 0.5217(2) -0.08641(18) 0.0295(4) Uani 1 1 d . . .
C43 C 0.3461(2) 0.7483(2) -0.14949(18) 0.0278(4) Uani 1 1 d . . .
C25 C 0.1018(2) 0.37340(19) 0.41455(18) 0.0316(4) Uani 1 1 d . . .
C35 C -0.2609(2) 0.81095(19) -0.1052(2) 0.0326(4) Uani 1 1 d . . .
C32 C -0.3079(2) 0.78698(18) 0.14794(19) 0.0270(4) Uani 1 1 d . . .
C34 C -0.4028(2) 0.8437(2) -0.0352(2) 0.0357(5) Uani 1 1 d . . .
C16 C -0.1080(2) 0.91604(18) 0.27157(17) 0.0262(4) Uani 1 1 d . . .
C24 C -0.0117(3) 0.31675(19) 0.43082(19) 0.0358(5) Uani 1 1 d . . .
C33 C -0.4275(2) 0.83189(19) 0.0904(2) 0.0342(5) Uani 1 1 d . . .
C13 C 0.1703(2) 0.9053(2) 0.30429(18) 0.0310(4) Uani 1 1 d . . .
C23 C -0.1223(3) 0.3709(2) 0.3654(2) 0.0348(5) Uani 1 1 d . . .
C14 C 0.0463(2) 0.99946(19) 0.34392(18) 0.0312(4) Uani 1 1 d . . .
C15 C -0.0924(2) 1.00477(19) 0.32948(18) 0.0318(4) Uani 1 1 d . . .
Cl1 Cl 0.50249(7) 0.75694(5) -0.49763(5) 0.04166(14) Uani 1 1 d . . .
O11 O 0.51052(17) 0.98837(14) -0.31967(14) 0.0348(3) Uani 1 1 d . . .
O12 O 0.64192(18) 0.89655(15) -0.37269(15) 0.0393(4) Uani 1 1 d . . .
O21 O 0.3721(3) 0.5402(3) -0.5972(3) 0.0394(6) Uani 0.85 1 d P A 1
O22 O 0.4835(3) 0.6038(2) -0.6753(2) 0.0365(5) Uani 0.85 1 d P A 1
O1 O 0.4198(17) 0.5713(16) -0.6445(16) 0.033(3) Uani 0.15 1 d P B 2
H5 H 0.4413 0.6182 -0.6083 0.040 Uiso 0.15 1 d PR B 2
H6 H 0.4392 0.4928 -0.6110 0.040 Uiso 0.15 1 d PR B 2
H1 H 0.516(3) 1.055(3) -0.379(2) 0.047(7) Uiso 1 1 d . . .
H2 H 0.603(3) 0.864(3) -0.402(3) 0.048(8) Uiso 1 1 d . D .
H3 H 0.424(4) 0.468(4) -0.575(3) 0.054(10) Uiso 0.85 1 d P C 1
H4 H 0.489(3) 0.646(3) -0.628(3) 0.049(9) Uiso 0.85 1 d P D 1
H12 H 0.240(2) 0.752(2) 0.2239(19) 0.026(5) Uiso 1 1 d . . .
H13 H 0.259(3) 0.904(2) 0.316(2) 0.037(6) Uiso 1 1 d . . .
H14 H 0.054(3) 1.058(2) 0.382(2) 0.038(6) Uiso 1 1 d . . .
H15 H -0.177(2) 1.068(2) 0.358(2) 0.028(5) Uiso 1 1 d . . .
H16 H -0.200(2) 0.9207(19) 0.2621(19) 0.026(5) Uiso 1 1 d . . .
H22 H -0.192(2) 0.520(2) 0.235(2) 0.032(6) Uiso 1 1 d . . .
H23 H -0.197(3) 0.335(2) 0.376(2) 0.039(6) Uiso 1 1 d . . .
H24 H -0.013(3) 0.247(3) 0.485(2) 0.049(7) Uiso 1 1 d . . .
H25 H 0.174(3) 0.340(2) 0.456(2) 0.042(7) Uiso 1 1 d . . .
H26 H 0.180(2) 0.530(2) 0.319(2) 0.030(6) Uiso 1 1 d . . .
H32 H -0.326(2) 0.7755(19) 0.233(2) 0.024(5) Uiso 1 1 d . . .
H33 H -0.524(3) 0.854(2) 0.139(2) 0.036(6) Uiso 1 1 d . . .
H34 H -0.476(3) 0.870(2) -0.070(2) 0.048(7) Uiso 1 1 d . . .
H35 H -0.244(3) 0.817(2) -0.193(2) 0.040(6) Uiso 1 1 d . . .
H36 H -0.044(3) 0.745(2) -0.096(2) 0.032(6) Uiso 1 1 d . . .
H42 H 0.172(2) 0.854(2) -0.040(2) 0.035(6) Uiso 1 1 d . . .
H43 H 0.378(3) 0.816(2) -0.202(2) 0.038(6) Uiso 1 1 d . . .
H44 H 0.504(2) 0.612(2) -0.230(2) 0.027(5) Uiso 1 1 d . . .
H45 H 0.425(3) 0.439(2) -0.101(2) 0.042(6) Uiso 1 1 d . . .
H46 H 0.228(2) 0.472(2) 0.064(2) 0.031(6) Uiso 1 1 d . . .

loop_
_atom_site_aniso_label
_atom_site_aniso_U_11
_atom_site_aniso_U_22
_atom_site_aniso_U_33
_atom_site_aniso_U_23
_atom_site_aniso_U_13
_atom_site_aniso_U_12
As1 0.01701(9) 0.01669(9) 0.01667(10) -0.00225(6) -0.00319(6) -0.00528(6)
C21 0.0241(8) 0.0163(8) 0.0169(8) -0.0016(6) -0.0017(7) -0.0052(6)
C31 0.0204(8) 0.0185(8) 0.0245(9) -0.0004(7) -0.0095(7) -0.0063(6)
C41 0.0189(8) 0.0233(9) 0.0180(8) -0.0055(7) -0.0022(6) -0.0065(6)
C46 0.0270(9) 0.0215(9) 0.0223(9) -0.0046(7) -0.0057(7) -0.0069(7)
C26 0.0262(9) 0.0257(9) 0.0222(9) -0.0049(7) -0.0043(7) -0.0032(7)
C42 0.0266(9) 0.0228(9) 0.0244(9) -0.0046(7) -0.0018(7) -0.0098(7)
C22 0.0288(9) 0.0241(9) 0.0276(10) -0.0044(8) -0.0028(8) -0.0100(8)
C12 0.0242(9) 0.0281(9) 0.0241(9) -0.0079(8) -0.0012(7) -0.0101(7)
C44 0.0254(9) 0.0408(11) 0.0211(9) -0.0098(8) -0.0006(8) -0.0077(8)
C36 0.0305(10) 0.0248(9) 0.0250(10) -0.0008(8) -0.0080(8) -0.0118(8)
C11 0.0265(9) 0.0169(8) 0.0155(8) -0.0009(6) -0.0040(7) -0.0084(7)
C45 0.0296(10) 0.0282(10) 0.0294(10) -0.0130(8) -0.0045(8) -0.0010(8)
C43 0.0277(9) 0.0342(11) 0.0224(9) -0.0022(8) -0.0012(8) -0.0157(8)
C25 0.0418(11) 0.0239(10) 0.0215(10) -0.0041(8) -0.0075(9) 0.0023(8)
C35 0.0445(12) 0.0293(10) 0.0318(11) 0.0051(8) -0.0204(9) -0.0180(9)
C32 0.0227(9) 0.0282(10) 0.0298(11) -0.0041(8) -0.0040(8) -0.0084(7)
C34 0.0370(11) 0.0259(10) 0.0516(14) 0.0045(9) -0.0279(10) -0.0115(9)
C16 0.0283(9) 0.0230(9) 0.0262(10) -0.0056(8) -0.0070(8) -0.0032(7)
C24 0.0590(14) 0.0178(9) 0.0199(10) -0.0021(8) 0.0029(9) -0.0064(9)
C33 0.0217(9) 0.0298(11) 0.0503(13) -0.0030(9) -0.0110(9) -0.0066(8)
C13 0.0367(11) 0.0387(11) 0.0261(10) -0.0073(9) -0.0036(8) -0.0233(9)
C23 0.0418(12) 0.0265(10) 0.0341(11) -0.0081(9) 0.0070(9) -0.0175(9)
C14 0.0534(13) 0.0261(10) 0.0190(9) -0.0040(8) -0.0039(9) -0.0208(9)
C15 0.0434(12) 0.0225(9) 0.0261(10) -0.0073(8) -0.0049(9) -0.0038(8)
Cl1 0.0704(4) 0.0303(3) 0.0341(3) 0.0004(2) -0.0207(3) -0.0235(3)
O11 0.0431(8) 0.0281(8) 0.0280(8) -0.0044(6) -0.0023(6) -0.0073(6)
O12 0.0402(8) 0.0375(8) 0.0448(9) -0.0174(7) -0.0204(7) 0.0014(7)
O21 0.0344(15) 0.0355(14) 0.0517(18) -0.0100(12) -0.0055(12) -0.0158(11)
O22 0.0411(14) 0.0440(13) 0.0287(11) -0.0133(9) -0.0002(10) -0.0184(10)
O1 0.026(10) 0.041(11) 0.043(11) -0.021(8) -0.018(8) -0.002(6)

loop_
_atom_type_symbol
_atom_type_description
_atom_type_scat_dispersion_real
_atom_type_scat_dispersion_imag
_atom_type_scat_source
C C 0.0033 0.0016 'International Tables Vol C Tables 4.2.6.8 and 6.1.1.4'
H H 0.0000 0.0000 'International Tables Vol C Tables 4.2.6.8 and 6.1.1.4'
O O 0.0106 0.0060 'International Tables Vol C Tables 4.2.6.8 and 6.1.1.4'
Cl Cl 0.1484 0.1585 'International Tables Vol C Tables 4.2.6.8 and 6.1.1.4'
As As 0.0499 2.0058 'International Tables Vol C Tables 4.2.6.8 and 6.1.1.4'

loop_
_geom_angle_atom_site_label_1
_geom_angle_atom_site_label_2
_geom_angle_atom_site_label_3
_geom_angle
_geom_angle_site_symmetry_1
_geom_angle_site_symmetry_3
C41 As1 C21 109.19(7) . .
C41 As1 C31 107.78(7) . .
C21 As1 C31 110.34(8) . .
C41 As1 C11 107.13(7) . .
C21 As1 C11 110.74(7) . .
C31 As1 C11 111.53(7) . .
C41 As1 As1 68.05(5) . 2_565
C21 As1 As1 73.98(5) . 2_565
C31 As1 As1 68.45(5) . 2_565
C11 As1 As1 174.46(5) . 2_565
C41 As1 As1 79.36(5) . 2_575
C21 As1 As1 168.50(5) . 2_575
C31 As1 As1 72.97(5) . 2_575
C11 As1 As1 58.46(5) . 2_575
As1 As1 As1 117.029(7) 2_565 2_575
C22 C21 C26 121.51(17) . .
C22 C21 As1 120.92(14) . .
C26 C21 As1 117.57(14) . .
C36 C31 C32 120.98(16) . .
C36 C31 As1 119.02(13) . .
C32 C31 As1 120.00(14) . .
C46 C41 C42 120.97(16) . .
C46 C41 As1 120.23(14) . .
C42 C41 As1 118.68(13) . .
C45 C46 C41 119.06(18) . .
C45 C46 H46 119.6(13) . .
C41 C46 H46 121.3(13) . .
C25 C26 C21 118.76(19) . .
C25 C26 H26 123.0(13) . .
C21 C26 H26 118.2(13) . .
C43 C42 C41 119.20(17) . .
C43 C42 H42 120.9(14) . .
C41 C42 H42 119.9(14) . .
C23 C22 C21 118.32(19) . .
C23 C22 H22 121.5(14) . .
C21 C22 H22 120.1(14) . .
C13 C12 C11 119.18(17) . .
C13 C12 H12 119.0(13) . .
C11 C12 H12 121.7(13) . .
C45 C44 C43 120.67(18) . .
C45 C44 H44 120.8(13) . .
C43 C44 H44 118.5(13) . .
C31 C36 C35 119.27(19) . .
C31 C36 H36 120.6(14) . .
C35 C36 H36 120.1(14) . .
C16 C11 C12 120.86(16) . .
C16 C11 As1 121.38(14) . .
C12 C11 As1 117.75(13) . .
C44 C45 C46 120.28(18) . .
C44 C45 H45 120.0(15) . .
C46 C45 H45 119.6(15) . .
C44 C43 C42 119.83(19) . .
C44 C43 H43 120.0(15) . .
C42 C43 H43 120.1(15) . .
C24 C25 C26 120.1(2) . .
C24 C25 H25 122.3(16) . .
C26 C25 H25 117.5(16) . .
C34 C35 C36 119.7(2) . .
C34 C35 H35 120.9(14) . .
C36 C35 H35 119.4(14) . .
C33 C32 C31 118.77(19) . .
C33 C32 H32 119.4(12) . .
C31 C32 H32 121.8(12) . .
C35 C34 C33 121.16(19) . .
C35 C34 H34 118.9(18) . .
C33 C34 H34 119.9(18) . .
C11 C16 C15 119.13(18) . .
C11 C16 H16 121.8(13) . .
C15 C16 H16 119.1(13) . .
C25 C24 C23 120.9(2) . .
C25 C24 H24 118.4(17) . .
C23 C24 H24 120.7(17) . .
C34 C33 C32 120.1(2) . .
C34 C33 H33 122.1(14) . .
C32 C33 H33 117.7(14) . .
C14 C13 C12 120.13(19) . .
C14 C13 H13 118.7(15) . .
C12 C13 H13 121.2(15) . .
C24 C23 C22 120.4(2) . .
C24 C23 H23 121.4(15) . .
C22 C23 H23 118.3(16) . .
C15 C14 C13 120.84(18) . .
C15 C14 H14 118.4(15) . .
C13 C14 H14 120.8(15) . .
C14 C15 C16 119.84(18) . .
C14 C15 H15 120.8(13) . .
C16 C15 H15 119.4(13) . .
H1 Cl1 H4 97.8(11) 2_674 .
H1 Cl1 H2 78.5(9) 2_674 .
H4 Cl1 H2 159.9(10) . .
H1 Cl1 H3 160.9(10) 2_674 2_664
H4 Cl1 H3 68.5(11) . 2_664
H2 Cl1 H3 109.5(10) . 2_664
H1 Cl1 Cl1 139.1(7) 2_674 2_664
H4 Cl1 Cl1 41.3(8) . 2_664
H2 Cl1 Cl1 139.5(7) . 2_664
H3 Cl1 Cl1 30.0(8) 2_664 2_664
O12 O11 H1 98.5(17) . .
O11 O12 H2 98.8(19) . .
O22 O21 H5 33.6 . .
O22 O21 H6 72.2 . .
H5 O21 H6 91.0 . .
O22 O21 H3 102(2) . .
H5 O21 H3 108.8 . .
H6 O21 H3 33.3 . .
O21 O22 H5 57.4 . .
O21 O22 H6 28.7 . .
H5 O22 H6 74.6 . .
O21 O22 H4 100(2) . .
H5 O22 H4 42.9 . .
H6 O22 H4 111.5 . .
H5 O1 H6 113.1 . .
H5 O1 H3 106.4 . .
H6 O1 H3 14.3 . .
H5 O1 H4 21.7 . .
H6 O1 H4 120.0 . .
H3 O1 H4 118(2) . .

loop_
_geom_bond_atom_site_label_1
_geom_bond_atom_site_label_2
_geom_bond_distance
_geom_bond_site_symmetry_2
As1 C41 1.9052(17) .
As1 C21 1.9060(17) .
As1 C31 1.9079(16) .
As1 C11 1.9174(16) .
As1 As1 6.3217(4) 2_565
As1 As1 6.8084(5) 2_575
C21 C22 1.393(3) .
C21 C26 1.394(3) .
C31 C36 1.394(3) .
C31 C32 1.396(3) .
C41 C46 1.387(2) .
C41 C42 1.395(3) .
C46 C45 1.386(3) .
C46 H46 0.92(2) .
C26 C25 1.386(3) .
C26 H26 0.95(2) .
C42 C43 1.387(3) .
C42 H42 0.95(2) .
C22 C23 1.390(3) .
C22 H22 0.92(2) .
C12 C13 1.386(3) .
C12 C11 1.392(2) .
C12 H12 0.92(2) .
C44 C45 1.380(3) .
C44 C43 1.384(3) .
C44 H44 0.92(2) .
C36 C35 1.394(3) .
C36 H36 0.92(2) .
C11 C16 1.390(2) .
C45 H45 0.93(2) .
C43 H43 0.92(2) .
C25 C24 1.378(3) .
C25 H25 0.89(2) .
C35 C34 1.375(3) .
C35 H35 0.97(2) .
C32 C33 1.389(3) .
C32 H32 0.93(2) .
C34 C33 1.385(3) .
C34 H34 0.84(3) .
C16 C15 1.396(3) .
C16 H16 0.91(2) .
C24 C23 1.378(3) .
C24 H24 0.87(3) .
C33 H33 0.94(2) .
C13 C14 1.382(3) .
C13 H13 0.90(2) .
C23 H23 0.90(2) .
C14 C15 1.377(3) .
C14 H14 0.91(2) .
C15 H15 0.94(2) .
Cl1 H1 2.21(3) 2_674
Cl1 H4 2.24(4) .
Cl1 H2 2.36(3) .
Cl1 H3 2.39(4) 2_664
Cl1 Cl1 5.7850(11) 2_664
O11 O12 1.456(2) .
O11 H1 0.88(3) .
O12 H2 0.78(3) .
O21 O22 1.447(3) .
O21 H5 1.2182 .
O21 H6 0.7066 .
O21 H3 0.83(4) .
O22 H5 0.8008 .
O22 H6 1.4024 .
O22 H4 0.83(4) .
O1 H5 0.8499 .
O1 H6 0.8500 .
O1 H3 1.23(4) .
O1 H4 1.30(3) .

loop_
_geom_hbond_atom_site_label_D
_geom_hbond_atom_site_label_H
_geom_hbond_atom_site_label_A
_geom_hbond_distance_DH
_geom_hbond_distance_HA
_geom_hbond_distance_DA
_geom_hbond_angle_DHA
_geom_hbond_site_symmetry_A
O12 H2 Cl1 0.78(3) 2.36(3) 3.1472(17) 176(3) .
O22 H4 Cl1 0.83(4) 2.24(4) 3.068(3) 179(3) .
O11 H1 Cl1 0.88(3) 2.21(3) 3.0797(17) 169(2) 2_674
O21 H3 Cl1 0.83(4) 2.39(4) 3.182(3) 161(3) 2_664
O1 H5 Cl1 0.85 2.53 3.383(14) 179.1 .
O1 H6 Cl1 0.85 2.71 3.561(18) 179.3 2_664

loop_
_geom_torsion_atom_site_label_1
_geom_torsion_atom_site_label_2
_geom_torsion_atom_site_label_3
_geom_torsion_atom_site_label_4
_geom_torsion
H1 O11 O12 H2 -96(3)
H3 O21 O22 H4 -102(3)
